data_1522194
loop_
_publ_author_name
'Krebs, B.'
'Pohl, S.'
'Schiwy, W.'

_publ_section_title
;
 Darstellung und Struktur von Na4 Ge2 S6 (H2 O)14 und Na4 Sn2 S6 (H2 O)14
;
_journal_name_full 'Zeitschrift fuer Anorganische und Allgemeine Chemie'
_journal_page_first 241
_journal_page_last 252
_journal_volume 393
_journal_year 1972
_chemical_formula_sum 'Ge2 H28 Na4 O14 S6'
_chemical_name_systematic 'Na4 Ge2 S6 (H2 O)14'
_space_group_IT_number 2
_symmetry_space_group_name_Hall '-P 1'
_symmetry_space_group_name_H-M 'P -1'
_cell_angle_alpha 108.41
_cell_angle_beta 92.39
_cell_angle_gamma 91.69
_cell_formula_units_Z 1
_cell_length_a 9.978
_cell_length_b 7.02
_cell_length_c 9.601
_cell_volume 636.888
_citation_journal_id_ASTM ZAACAB
_cod_data_source_file Krebs_ZAACAB_1972_35.cif
_cod_data_source_block H28Ge2Na4O14S6
_cod_original_cell_volume 636.8881
_cod_original_formula_sum 'H28 Ge2 Na4 O14 S6'
_cod_database_code 1522194

loop_
_symmetry_equiv_pos_as_xyz
x,y,z
-x,-y,-z

loop_
_atom_site_label
_atom_site_type_symbol
_atom_site_fract_x
_atom_site_fract_y
_atom_site_fract_z
_atom_site_occupancy
_atom_site_U_iso_or_equiv
O2 O-2 0.4922 0.0129 0.2086 1 0.0
Na2 Na+1 -0.15821 0.40245 -0.47708 1 0.0
S1 S-2 0.08309 0.00116 -0.3229 1 0.0
O3 O-2 0.0677 0.4503 -0.3564 1 0.0
S3 S-2 -0.07363 0.21539 0.02223 1 0.0
O6 O-2 0.3494 0.0844 -0.4819 1 0.0
O7 O-2 0.4344 0.4713 -0.1963 1 0.0
O5 O-2 -0.2263 0.3312 -0.2565 1 0.0
S2 S-2 0.29354 0.22864 0.01639 1 0.0
O4 O-2 -0.3958 0.3474 0.4433 1 0.0
Na1 Na+1 -0.44389 0.20368 -0.35166 1 0.0
O1 O-2 0.1983 0.2524 0.3423 1 0.0
Ge1 Ge+4 0.10973 0.06436 -0.08853 1 0.0
